data_4317145
loop_
_publ_author_name
'Jinwoo Seo'
'Narae Jin'
'Hyungphil Chun'

_publ_contact_author
;
 Prof. Hyungphil Chun
 Department of Applied Chemistry
 College of Science and Technology
 Hanyang University
 1271 Sa-3 dong, Ansan 426-791
 Republic of Korea
;
_publ_contact_author_email hchun@hanyang.ac.kr
_publ_section_title
;
 Topologies of Metal-Organic Frameworks Based on Pyrimidine-5-carboxylate
 and Unexpected Gas-Sorption Selectivity for CO2
;
_journal_name_full 'Inorganic Chemistry'
_journal_page_first 10833
_journal_page_last 10839
_journal_paper_doi 10.1021/ic1012523
_journal_volume 49
_journal_year 2010
_chemical_formula_sum 'C10 H6 Cu N4 O4'
_chemical_formula_weight 309.73
_chemical_name_common '[Cu(pmc)2]'
_chemical_name_systematic
; 
 ? 
;
_space_group_IT_number 148
_symmetry_cell_setting trigonal
_symmetry_space_group_name_Hall '-R 3'
_symmetry_space_group_name_H-M 'R -3 :H'
_atom_sites_solution_hydrogens geom
_atom_sites_solution_primary direct
_atom_sites_solution_secondary difmap
_audit_creation_method SHELXL-97
_cell_angle_alpha 90.00
_cell_angle_beta 90.00
_cell_angle_gamma 120.00
_cell_formula_units_Z 9
_cell_length_a 21.593(3)
_cell_length_b 21.593(3)
_cell_length_c 7.7402(13)
_cell_measurement_temperature 173(2)
_cell_volume 3125.4(8)
_computing_cell_refinement 'Bruker SAINT'
_computing_data_collection 'Bruker SMART'
_computing_data_reduction 'Bruker SAINT'
_computing_molecular_graphics 'Materials Studio 4.1'
_computing_publication_material WORD
_computing_structure_refinement 'SHELXL-97 (Sheldrick, 1997)'
_computing_structure_solution 'SHELXS-97 (Sheldrick, 1990)'
_diffrn_ambient_temperature 173(2)
_diffrn_measured_fraction_theta_full 0.968
_diffrn_measured_fraction_theta_max 0.968
_diffrn_measurement_device_type 'SMART CCD'
_diffrn_measurement_method 'omega scan'
_diffrn_radiation_monochromator graphite
_diffrn_radiation_source 'fine-focus sealed tube'
_diffrn_radiation_type MoK\a
_diffrn_radiation_wavelength 0.71073
_diffrn_reflns_av_R_equivalents 0.0179
_diffrn_reflns_av_sigmaI/netI 0.0183
_diffrn_reflns_limit_h_max 28
_diffrn_reflns_limit_h_min -28
_diffrn_reflns_limit_k_max 23
_diffrn_reflns_limit_k_min -28
_diffrn_reflns_limit_l_max 10
_diffrn_reflns_limit_l_min -7
_diffrn_reflns_number 6284
_diffrn_reflns_theta_full 28.34
_diffrn_reflns_theta_max 28.34
_diffrn_reflns_theta_min 1.89
_exptl_absorpt_coefficient_mu 1.586
_exptl_absorpt_correction_T_max 0.7421
_exptl_absorpt_correction_T_min 0.5044
_exptl_absorpt_correction_type multi-scan
_exptl_absorpt_process_details 'Bruker SADABS'
_exptl_crystal_colour purple
_exptl_crystal_density_diffrn 1.481
_exptl_crystal_density_method 'not measured'
_exptl_crystal_description 'Hexagonal column'
_exptl_crystal_F_000 1395
_exptl_crystal_size_max 0.50
_exptl_crystal_size_mid 0.20
_exptl_crystal_size_min 0.20
_platon_squeeze_details ' ?'
_refine_diff_density_max 0.468
_refine_diff_density_min -1.755
_refine_diff_density_rms 0.098
_refine_ls_extinction_method none
_refine_ls_goodness_of_fit_ref 1.333
_refine_ls_hydrogen_treatment constr
_refine_ls_matrix_type full
_refine_ls_number_parameters 88
_refine_ls_number_reflns 1676
_refine_ls_number_restraints 0
_refine_ls_restrained_S_all 1.333
_refine_ls_R_factor_all 0.0634
_refine_ls_R_factor_gt 0.0571
_refine_ls_shift/su_max 0.000
_refine_ls_shift/su_mean 0.000
_refine_ls_structure_factor_coef Fsqd
_refine_ls_weighting_details 'calc w=1/[\s^2^(Fo^2^)+(0.0228P)^2^+25.6809P] where P=(Fo^2^+2Fc^2^)/3'
_refine_ls_weighting_scheme calc
_refine_ls_wR_factor_gt 0.1173
_refine_ls_wR_factor_ref 0.1188
_reflns_number_gt 1509
_reflns_number_total 1676
_reflns_threshold_expression >2sigma(I)
_cod_data_source_file ic1012523_si_001_4.cif
_cod_data_source_block 3
_cod_depositor_comments
;
The following automatic conversions were performed:

'_symmetry_cell_setting' value 'Trigonal' changed to 'trigonal'
according to the built-in table from CIF Core dictionary named
'cif_core.dic' version 2.4.1 from
2010-06-29.

'_exptl_absorpt_correction_type' value 'multi scan'
changed to 'multi-scan' according to the built-in table from CIF Core
dictionary named 'cif_core.dic' version 2.4.1 from 2010-06-29.

Automatic conversion script
Id: cif_fix_values 1646 2011-03-28 12:23:43Z adriana 

The following automatic conversions were performed:

'_refine_ls_hydrogen_treatment' value 'constrained' was replaced with
the value 'constr' as specified in the replacement file
'src/cod-tools/trunk/data/replacement-values/replacement_values.lst'.

Automatic conversion script
Id: cif_fix_values 5376 2017-05-30 11:51:03Z andrius 
;
_cod_original_cell_volume 3125.4(7)
_cod_original_sg_symbol_H-M 'R -3'
_cod_database_code 4317145

loop_
_symmetry_equiv_pos_as_xyz
'x, y, z'
'-y, x-y, z'
'-x+y, -x, z'
'x+2/3, y+1/3, z+1/3'
'-y+2/3, x-y+1/3, z+1/3'
'-x+y+2/3, -x+1/3, z+1/3'
'x+1/3, y+2/3, z+2/3'
'-y+1/3, x-y+2/3, z+2/3'
'-x+y+1/3, -x+2/3, z+2/3'
'-x, -y, -z'
'y, -x+y, -z'
'x-y, x, -z'
'-x+2/3, -y+1/3, -z+1/3'
'y+2/3, -x+y+1/3, -z+1/3'
'x-y+2/3, x+1/3, -z+1/3'
'-x+1/3, -y+2/3, -z+2/3'
'y+1/3, -x+y+2/3, -z+2/3'
'x-y+1/3, x+2/3, -z+2/3'

loop_
_atom_site_label
_atom_site_type_symbol
_atom_site_fract_x
_atom_site_fract_y
_atom_site_fract_z
_atom_site_U_iso_or_equiv
_atom_site_adp_type
_atom_site_occupancy
_atom_site_symmetry_multiplicity
_atom_site_calc_flag
_atom_site_refinement_flags
_atom_site_disorder_assembly
_atom_site_disorder_group
Cu1 Cu 0.0000 0.5000 0.5000 0.02405(19) Uani 1 2 d S . .
O1 O -0.02284(16) 0.51682(14) 0.7300(3) 0.0284(6) Uani 1 1 d . . .
O2 O -0.0789(2) 0.5729(2) 0.6315(4) 0.0570(11) Uani 1 1 d . . .
N1 N 0.06917(18) 0.60435(17) 0.4623(4) 0.0269(7) Uani 1 1 d . . .
N2 N 0.1587(2) 0.7187(2) 0.5567(4) 0.0388(9) Uani 1 1 d . . .
C1 C 0.0733(2) 0.63037(19) 0.3021(4) 0.0250(7) Uani 1 1 d . . .
H1 H 0.0436 0.5992 0.2136 0.030 Uiso 1 1 calc R . .
C2 C 0.1629(2) 0.7437(2) 0.3952(5) 0.0315(9) Uani 1 1 d . . .
H2 H 0.1967 0.7923 0.3713 0.038 Uiso 1 1 calc R . .
C3 C 0.1196(2) 0.7010(2) 0.2633(4) 0.0254(7) Uani 1 1 d . . .
C4 C -0.0612(2) 0.5460(2) 0.7469(4) 0.0296(8) Uani 1 1 d . . .
C5 C 0.1114(2) 0.6506(2) 0.5830(4) 0.0320(9) Uani 1 1 d . . .
H5 H 0.1070 0.6329 0.6974 0.038 Uiso 1 1 calc R . .

loop_
_atom_site_aniso_label
_atom_site_aniso_U_11
_atom_site_aniso_U_22
_atom_site_aniso_U_33
_atom_site_aniso_U_23
_atom_site_aniso_U_13
_atom_site_aniso_U_12
Cu1 0.0462(4) 0.0209(3) 0.0101(3) 0.0010(2) 0.0055(2) 0.0205(3)
O1 0.0531(17) 0.0272(13) 0.0128(11) 0.0010(9) 0.0076(11) 0.0260(13)
O2 0.091(3) 0.105(3) 0.0143(13) 0.0051(16) 0.0023(15) 0.078(3)
N1 0.0436(19) 0.0271(16) 0.0135(13) 0.0031(11) 0.0031(12) 0.0204(15)
N2 0.047(2) 0.0386(19) 0.0154(15) 0.0031(13) -0.0063(14) 0.0099(17)
C1 0.039(2) 0.0259(18) 0.0117(15) -0.0004(13) 0.0007(13) 0.0175(16)
C2 0.036(2) 0.032(2) 0.0165(16) 0.0014(14) -0.0022(15) 0.0094(17)
C3 0.035(2) 0.0279(18) 0.0120(15) 0.0035(13) 0.0026(13) 0.0143(16)
C4 0.042(2) 0.038(2) 0.0140(15) -0.0028(14) -0.0002(15) 0.0243(19)
C5 0.047(2) 0.032(2) 0.0134(15) 0.0016(14) -0.0009(15) 0.0169(18)

loop_
_atom_type_symbol
_atom_type_description
_atom_type_scat_dispersion_real
_atom_type_scat_dispersion_imag
_atom_type_scat_source
C C 0.0033 0.0016 'International Tables Vol C Tables 4.2.6.8 and 6.1.1.4'
H H 0.0000 0.0000 'International Tables Vol C Tables 4.2.6.8 and 6.1.1.4'
N N 0.0061 0.0033 'International Tables Vol C Tables 4.2.6.8 and 6.1.1.4'
O O 0.0106 0.0060 'International Tables Vol C Tables 4.2.6.8 and 6.1.1.4'
Cu Cu 0.3201 1.2651 'International Tables Vol C Tables 4.2.6.8 and 6.1.1.4'

loop_
_geom_angle_atom_site_label_1
_geom_angle_atom_site_label_2
_geom_angle_atom_site_label_3
_geom_angle
_geom_angle_site_symmetry_1
_geom_angle_site_symmetry_3
_geom_angle_publ_flag
O1 Cu1 O1 180.00(19) 10_566 . ?
O1 Cu1 N1 87.74(12) 10_566 . ?
O1 Cu1 N1 92.26(12) . . ?
O1 Cu1 N1 92.26(12) 10_566 10_566 ?
O1 Cu1 N1 87.74(12) . 10_566 ?
N1 Cu1 N1 180.0 . 10_566 ?
C4 O1 Cu1 118.6(2) . . ?
C5 N1 C1 116.9(3) . . ?
C5 N1 Cu1 125.7(2) . . ?
C1 N1 Cu1 117.4(3) . . ?
C5 N2 C2 116.7(3) . . ?
N1 C1 C3 121.6(3) . . ?
N2 C2 C3 122.1(4) . . ?
C1 C3 C2 117.0(3) . . ?
C1 C3 C4 118.3(3) . 5_564 ?
C2 C3 C4 124.7(3) . 5_564 ?
O2 C4 O1 126.3(3) . . ?
O2 C4 C3 119.1(4) . 9_455 ?
O1 C4 C3 114.6(3) . 9_455 ?
N2 C5 N1 125.6(3) . . ?

loop_
_geom_bond_atom_site_label_1
_geom_bond_atom_site_label_2
_geom_bond_distance
_geom_bond_site_symmetry_2
_geom_bond_publ_flag
Cu1 O1 1.930(2) 10_566 ?
Cu1 O1 1.930(2) . ?
Cu1 N1 2.007(3) . ?
Cu1 N1 2.007(3) 10_566 ?
O1 C4 1.275(5) . ?
O2 C4 1.225(5) . ?
N1 C5 1.338(5) . ?
N1 C1 1.346(4) . ?
N2 C5 1.320(5) . ?
N2 C2 1.347(5) . ?
C1 C3 1.375(5) . ?
C2 C3 1.380(5) . ?
C3 C4 1.513(5) 5_564 ?
C4 C3 1.513(5) 9_455 ?

loop_
_platon_squeeze_void_nr
_platon_squeeze_void_average_x
_platon_squeeze_void_average_y
_platon_squeeze_void_average_z
_platon_squeeze_void_volume
_platon_squeeze_void_count_electrons
1 0.000 0.000 -0.040 303.2 69.2
2 0.333 0.667 -0.004 303.3 69.1
3 0.667 0.333 -0.065 303.3 69.1
